data_2220833
loop_
_publ_author_name
'Yang, Ming-Xing'
'Lin, Shen'
'Chen, Li-Juan'
'Chen, Xiao-Hua'

_publ_section_title
;<i>trans</i>-Bis[acetone
 (2-hydroxybenzoyl)hydrazonato-\k^2^<i>N</i>',<i>O</i>]bis(pyridine-\k<i>N</i>)zinc(II)
;
_journal_coeditor_code HY2173
_journal_issue 2
_journal_name_full 'Acta Crystallographica Section E'
_journal_page_first m219
_journal_page_last m220
_journal_paper_doi 10.1107/S1600536809001949
_journal_volume 65
_journal_year 2009
_chemical_formula_iupac '[Zn (C10 H11 N2 O2)2 (C5 H5 N)2]'
_chemical_formula_moiety 'C30 H32 N6 O4 Zn'
_chemical_formula_sum 'C30 H32 N6 O4 Zn'
_chemical_formula_weight 605.99
_chemical_name_systematic
;
<i>trans</i>-Bis[acetone
(2-hydroxybenzoyl)hydrazonato-\k^2^<i>N</i>',<i>O</i>]bis(pyridine-
\k<i>N</i>)zinc(II)
;
_space_group_IT_number 14
_symmetry_cell_setting monoclinic
_symmetry_space_group_name_Hall '-P 2yn'
_symmetry_space_group_name_H-M 'P 1 21/n 1'
_atom_sites_solution_hydrogens geom
_atom_sites_solution_primary direct
_atom_sites_solution_secondary difmap
_cell_angle_alpha 90.00
_cell_angle_beta 96.21(4)
_cell_angle_gamma 90.00
_cell_formula_units_Z 2
_cell_length_a 7.8225(8)
_cell_length_b 10.0381(10)
_cell_length_c 18.8201(18)
_cell_measurement_reflns_used 3282
_cell_measurement_temperature 293(2)
_cell_measurement_theta_max 27.49
_cell_measurement_theta_min 2.30
_cell_volume 1469.1(3)
_computing_cell_refinement 'PROCESS-AUTO (Rigaku, 1998)'
_computing_data_collection 'PROCESS-AUTO (Rigaku, 1998)'
_computing_data_reduction 'PROCESS-AUTO (Rigaku, 1998)'
_computing_molecular_graphics 'SHELXTL (Sheldrick, 2008)'
_computing_publication_material 'SHELXTL (Sheldrick, 2008)'
_computing_structure_refinement 'SHELXL97 (Sheldrick, 2008)'
_computing_structure_solution 'SHELXS97 (Sheldrick, 2008)'
_diffrn_ambient_temperature 293(2)
_diffrn_measured_fraction_theta_full 0.973
_diffrn_measured_fraction_theta_max 0.973
_diffrn_measurement_device_type 'Rigaku R-AXIS RAPID'
_diffrn_measurement_method \w
_diffrn_radiation_monochromator graphite
_diffrn_radiation_source '18 kW rotation anode'
_diffrn_radiation_type MoK\a
_diffrn_radiation_wavelength 0.71073
_diffrn_reflns_av_R_equivalents 0.0340
_diffrn_reflns_av_sigmaI/netI 0.0379
_diffrn_reflns_limit_h_max 10
_diffrn_reflns_limit_h_min 0
_diffrn_reflns_limit_k_max 13
_diffrn_reflns_limit_k_min 0
_diffrn_reflns_limit_l_max 24
_diffrn_reflns_limit_l_min -24
_diffrn_reflns_number 13028
_diffrn_reflns_theta_full 27.49
_diffrn_reflns_theta_max 27.49
_diffrn_reflns_theta_min 2.30
_exptl_absorpt_coefficient_mu 0.881
_exptl_absorpt_correction_type none
_exptl_crystal_colour yellow
_exptl_crystal_density_diffrn 1.370
_exptl_crystal_density_method 'not measured'
_exptl_crystal_description block
_exptl_crystal_F_000 632
_exptl_crystal_size_max 0.35
_exptl_crystal_size_mid 0.26
_exptl_crystal_size_min 0.15
_refine_diff_density_max 0.380
_refine_diff_density_min -0.332
_refine_ls_extinction_method none
_refine_ls_goodness_of_fit_ref 0.983
_refine_ls_hydrogen_treatment constr
_refine_ls_matrix_type full
_refine_ls_number_parameters 188
_refine_ls_number_reflns 3282
_refine_ls_number_restraints 0
_refine_ls_restrained_S_all 0.983
_refine_ls_R_factor_all 0.0541
_refine_ls_R_factor_gt 0.0333
_refine_ls_shift/su_max 0.000
_refine_ls_shift/su_mean 0.000
_refine_ls_structure_factor_coef Fsqd
_refine_ls_weighting_details 'calc w=1/[\s^2^(Fo^2^)+(0.058P)^2^] where P=(Fo^2^+2Fc^2^)/3'
_refine_ls_weighting_scheme calc
_refine_ls_wR_factor_gt 0.0897
_refine_ls_wR_factor_ref 0.0970
_reflns_number_gt 2334
_reflns_number_total 3282
_reflns_threshold_expression I>2\s(I)
_cod_data_source_file hy2173.cif
_cod_data_source_block I
_cod_depositor_comments
;
The following automatic conversions were performed:
'_symmetry_cell_setting' value 'Monoclinic' changed to 'monoclinic'
according to '/home/saulius/struct/CIF-dictionaries/cif_core.dic'
dictionary named 'cif_core.dic' version 2.4.1 from 2010-06-29.

Automatic conversion script
Id: cif_fix_enum 1527 2010-12-29 10:47:43Z saulius 

The following automatic conversions were performed:

'_symmetry_cell_setting' value 'Monoclinic' changed to 'monoclinic'
according to /home/saulius/struct/CIF-dictionaries/cif_core.dic
dictionary named 'cif_core.dic' version 2.4.1 from 2010-06-29.

Automatic conversion script
Id: cif_fix_values 1715 2011-07-08 13:25:40Z adriana 
;
_cod_original_sg_symbol_H-M 'P 21/n'
_cod_database_code 2220833
_cod_database_fobs_code 2220833

loop_
_symmetry_equiv_pos_as_xyz
'x, y, z'
'-x+1/2, y+1/2, -z+1/2'
'-x, -y, -z'
'x-1/2, -y-1/2, z-1/2'

loop_
_atom_site_type_symbol
_atom_site_label
_atom_site_fract_x
_atom_site_fract_y
_atom_site_fract_z
_atom_site_U_iso_or_equiv
_atom_site_adp_type
_atom_site_calc_flag
_atom_site_refinement_flags
_atom_site_occupancy
_atom_site_disorder_assembly
_atom_site_disorder_group
Zn Zn1 0.5000 0.0000 0.0000 0.04214(12) Uani d S 1 . .
O O1 0.4610(2) 0.49143(15) 0.11896(11) 0.0690(5) Uani d . 1 . .
H H1 0.5171 0.4215 0.0926 0.113(11) Uiso d R 1 . .
O O2 0.35166(17) 0.09309(14) 0.06705(8) 0.0492(3) Uani d . 1 . .
N N1 0.5358(2) 0.27234(16) 0.06295(8) 0.0423(4) Uani d . 1 . .
N N2 0.6294(2) 0.19207(16) 0.02003(8) 0.0433(4) Uani d . 1 . .
N N3 0.6638(2) -0.09222(17) 0.09654(9) 0.0469(4) Uani d . 1 . .
C C1 0.2948(2) 0.2914(2) 0.12902(10) 0.0435(4) Uani d . 1 . .
C C2 0.3302(3) 0.4273(2) 0.14421(11) 0.0525(5) Uani d . 1 . .
C C3 0.2284(4) 0.4958(3) 0.18860(14) 0.0694(7) Uani d . 1 . .
H H3A 0.2484 0.5859 0.1977 0.083 Uiso calc R 1 . .
C C4 0.1004(4) 0.4326(3) 0.21861(15) 0.0755(8) Uani d . 1 . .
H H4A 0.0372 0.4790 0.2496 0.091 Uiso calc R 1 . .
C C5 0.0628(4) 0.3007(3) 0.20383(15) 0.0753(7) Uani d . 1 . .
H H5A -0.0267 0.2587 0.2237 0.090 Uiso calc R 1 . .
C C6 0.1600(3) 0.2321(2) 0.15905(12) 0.0567(5) Uani d . 1 . .
H H6A 0.1342 0.1433 0.1487 0.068 Uiso calc R 1 . .
C C7 0.3987(2) 0.21174(19) 0.08292(10) 0.0397(4) Uani d . 1 . .
C C8 0.7671(3) 0.2453(2) 0.00115(12) 0.0511(5) Uani d . 1 . .
C C9 0.8255(3) 0.3833(2) 0.02229(16) 0.0741(7) Uani d . 1 . .
H H9A 0.7457 0.4226 0.0515 0.111 Uiso calc R 1 . .
H H9B 0.8308 0.4364 -0.0198 0.111 Uiso calc R 1 . .
H H9C 0.9374 0.3792 0.0487 0.111 Uiso calc R 1 . .
C C10 0.8761(3) 0.1689(3) -0.04426(17) 0.0835(9) Uani d . 1 . .
H H10A 0.8262 0.0826 -0.0543 0.125 Uiso calc R 1 . .
H H10B 0.9893 0.1587 -0.0195 0.125 Uiso calc R 1 . .
H H10C 0.8833 0.2159 -0.0883 0.125 Uiso calc R 1 . .
C C11 0.7532(3) -0.0149(2) 0.14528(13) 0.0584(6) Uani d . 1 . .
H H11A 0.7448 0.0771 0.1401 0.070 Uiso calc R 1 . .
C C12 0.8567(3) -0.0653(3) 0.20266(13) 0.0659(7) Uani d . 1 . .
H H12A 0.9172 -0.0082 0.2352 0.079 Uiso calc R 1 . .
C C13 0.8699(3) -0.2014(3) 0.21143(13) 0.0647(6) Uani d . 1 . .
H H13A 0.9398 -0.2380 0.2496 0.078 Uiso calc R 1 . .
C C14 0.7773(3) -0.2813(2) 0.16238(13) 0.0624(6) Uani d . 1 . .
H H14A 0.7824 -0.3735 0.1667 0.075 Uiso calc R 1 . .
C C15 0.6764(3) -0.2228(2) 0.10655(12) 0.0549(5) Uani d . 1 . .
H H15A 0.6134 -0.2781 0.0739 0.066 Uiso calc R 1 . .

loop_
_atom_site_aniso_label
_atom_site_aniso_U_11
_atom_site_aniso_U_22
_atom_site_aniso_U_33
_atom_site_aniso_U_12
_atom_site_aniso_U_13
_atom_site_aniso_U_23
Zn1 0.04131(17) 0.03917(18) 0.04726(19) -0.01003(14) 0.01086(12) -0.00788(15)
O1 0.0754(11) 0.0435(8) 0.0881(12) -0.0109(8) 0.0086(10) -0.0158(9)
O2 0.0496(7) 0.0406(7) 0.0606(9) -0.0129(6) 0.0201(6) -0.0087(7)
N1 0.0429(8) 0.0400(8) 0.0437(8) -0.0079(7) 0.0031(7) -0.0041(7)
N2 0.0410(8) 0.0441(9) 0.0447(9) -0.0106(7) 0.0046(7) -0.0030(7)
N3 0.0466(9) 0.0486(10) 0.0449(9) -0.0068(8) 0.0024(7) -0.0018(8)
C1 0.0495(10) 0.0437(10) 0.0360(9) 0.0032(9) -0.0008(8) -0.0007(8)
C2 0.0589(12) 0.0486(12) 0.0476(12) 0.0048(11) -0.0056(10) -0.0054(10)
C3 0.0841(17) 0.0553(14) 0.0669(15) 0.0167(14) -0.0013(13) -0.0165(13)
C4 0.0821(18) 0.0784(19) 0.0683(16) 0.0286(16) 0.0177(14) -0.0098(14)
C5 0.0811(17) 0.0750(18) 0.0756(17) 0.0154(15) 0.0344(14) 0.0028(14)
C6 0.0617(13) 0.0532(13) 0.0582(13) 0.0043(11) 0.0201(10) 0.0016(11)
C7 0.0435(9) 0.0391(9) 0.0355(9) -0.0050(8) -0.0003(7) -0.0001(8)
C8 0.0447(10) 0.0505(12) 0.0587(12) -0.0168(9) 0.0076(9) 0.0020(10)
C9 0.0645(14) 0.0572(15) 0.102(2) -0.0289(12) 0.0137(14) 0.0001(14)
C10 0.0660(15) 0.0813(19) 0.111(2) -0.0259(14) 0.0433(15) -0.0134(17)
C11 0.0641(13) 0.0516(13) 0.0571(13) -0.0078(11) -0.0041(11) -0.0051(10)
C12 0.0678(15) 0.0684(16) 0.0573(14) -0.0087(13) -0.0130(12) -0.0074(12)
C13 0.0652(14) 0.0717(16) 0.0536(13) -0.0039(13) -0.0107(11) 0.0098(12)
C14 0.0699(15) 0.0526(13) 0.0626(14) -0.0059(12) -0.0032(12) 0.0078(12)
C15 0.0588(12) 0.0526(12) 0.0511(12) -0.0104(11) -0.0039(10) -0.0007(10)

loop_
_atom_type_symbol
_atom_type_description
_atom_type_scat_dispersion_real
_atom_type_scat_dispersion_imag
_atom_type_scat_source
C C 0.0033 0.0016 'International Tables Vol C Tables 4.2.6.8 and 6.1.1.4'
H H 0.0000 0.0000 'International Tables Vol C Tables 4.2.6.8 and 6.1.1.4'
N N 0.0061 0.0033 'International Tables Vol C Tables 4.2.6.8 and 6.1.1.4'
O O 0.0106 0.0060 'International Tables Vol C Tables 4.2.6.8 and 6.1.1.4'
Zn Zn 0.2839 1.4301 'International Tables Vol C Tables 4.2.6.8 and 6.1.1.4'

loop_
_geom_angle_atom_site_label_1
_geom_angle_atom_site_label_2
_geom_angle_atom_site_label_3
_geom_angle_site_symmetry_1
_geom_angle_site_symmetry_3
_geom_angle
_geom_angle_publ_flag
O2 Zn1 O2 3_655 . 180.00(6) ?
O2 Zn1 N2 3_655 . 103.14(6) ?
O2 Zn1 N2 . . 76.86(6) ?
O2 Zn1 N2 3_655 3_655 76.86(6) ?
O2 Zn1 N2 . 3_655 103.14(6) ?
N2 Zn1 N2 . 3_655 180.00(9) ?
O2 Zn1 N3 3_655 3_655 90.07(6) ?
O2 Zn1 N3 . 3_655 89.93(6) ?
N2 Zn1 N3 . 3_655 89.38(6) ?
N2 Zn1 N3 3_655 3_655 90.62(6) ?
O2 Zn1 N3 3_655 . 89.93(6) ?
O2 Zn1 N3 . . 90.07(6) ?
N2 Zn1 N3 . . 90.62(6) ?
N2 Zn1 N3 3_655 . 89.38(6) ?
N3 Zn1 N3 3_655 . 180.00(10) ?
C2 O1 H1 . . 103.6 ?
C7 O2 Zn1 . . 113.95(12) ?
C7 N1 N2 . . 112.91(15) ?
C8 N2 N1 . . 115.16(17) ?
C8 N2 Zn1 . . 134.68(15) ?
N1 N2 Zn1 . . 110.16(11) ?
C15 N3 C11 . . 116.73(19) ?
C15 N3 Zn1 . . 122.43(14) ?
C11 N3 Zn1 . . 120.83(15) ?
C6 C1 C2 . . 118.3(2) ?
C6 C1 C7 . . 119.76(18) ?
C2 C1 C7 . . 121.98(19) ?
O1 C2 C3 . . 118.9(2) ?
O1 C2 C1 . . 122.2(2) ?
C3 C2 C1 . . 119.0(2) ?
C4 C3 C2 . . 120.8(2) ?
C4 C3 H3A . . 119.6 ?
C2 C3 H3A . . 119.6 ?
C3 C4 C5 . . 121.0(3) ?
C3 C4 H4A . . 119.5 ?
C5 C4 H4A . . 119.5 ?
C4 C5 C6 . . 118.9(3) ?
C4 C5 H5A . . 120.5 ?
C6 C5 H5A . . 120.5 ?
C5 C6 C1 . . 122.0(2) ?
C5 C6 H6A . . 119.0 ?
C1 C6 H6A . . 119.0 ?
O2 C7 N1 . . 125.93(18) ?
O2 C7 C1 . . 118.57(17) ?
N1 C7 C1 . . 115.49(17) ?
N2 C8 C10 . . 119.64(19) ?
N2 C8 C9 . . 123.4(2) ?
C10 C8 C9 . . 116.92(19) ?
C8 C9 H9A . . 109.5 ?
C8 C9 H9B . . 109.5 ?
H9A C9 H9B . . 109.5 ?
C8 C9 H9C . . 109.5 ?
H9A C9 H9C . . 109.5 ?
H9B C9 H9C . . 109.5 ?
C8 C10 H10A . . 109.5 ?
C8 C10 H10B . . 109.5 ?
H10A C10 H10B . . 109.5 ?
C8 C10 H10C . . 109.5 ?
H10A C10 H10C . . 109.5 ?
H10B C10 H10C . . 109.5 ?
N3 C11 C12 . . 123.0(2) ?
N3 C11 H11A . . 118.5 ?
C12 C11 H11A . . 118.5 ?
C11 C12 C13 . . 119.3(2) ?
C11 C12 H12A . . 120.4 ?
C13 C12 H12A . . 120.4 ?
C14 C13 C12 . . 118.2(2) ?
C14 C13 H13A . . 120.9 ?
C12 C13 H13A . . 120.9 ?
C13 C14 C15 . . 118.9(2) ?
C13 C14 H14A . . 120.6 ?
C15 C14 H14A . . 120.6 ?
N3 C15 C14 . . 123.9(2) ?
N3 C15 H15A . . 118.0 ?
C14 C15 H15A . . 118.0 ?

loop_
_geom_bond_atom_site_label_1
_geom_bond_atom_site_label_2
_geom_bond_site_symmetry_2
_geom_bond_distance
_geom_bond_publ_flag
Zn1 O2 3_655 2.0319(14) ?
Zn1 O2 . 2.0319(14) yes
Zn1 N2 . 2.1912(16) yes
Zn1 N2 3_655 2.1912(16) ?
Zn1 N3 3_655 2.3013(18) ?
Zn1 N3 . 2.3013(18) yes
O1 C2 . 1.338(3) ?
O1 H1 . 0.99 ?
O2 C7 . 1.273(2) ?
N1 C7 . 1.322(2) ?
N1 N2 . 1.402(2) ?
N2 C8 . 1.286(2) ?
N3 C15 . 1.326(3) ?
N3 C11 . 1.339(3) ?
C1 C6 . 1.384(3) ?
C1 C2 . 1.415(3) ?
C1 C7 . 1.485(3) ?
C2 C3 . 1.396(3) ?
C3 C4 . 1.359(4) ?
C3 H3A . 0.9300 ?
C4 C5 . 1.378(4) ?
C4 H4A . 0.9300 ?
C5 C6 . 1.379(3) ?
C5 H5A . 0.9300 ?
C6 H6A . 0.9300 ?
C8 C10 . 1.485(3) ?
C8 C9 . 1.498(3) ?
C9 H9A . 0.9600 ?
C9 H9B . 0.9600 ?
C9 H9C . 0.9600 ?
C10 H10A . 0.9600 ?
C10 H10B . 0.9600 ?
C10 H10C . 0.9600 ?
C11 C12 . 1.374(3) ?
C11 H11A . 0.9300 ?
C12 C13 . 1.379(4) ?
C12 H12A . 0.9300 ?
C13 C14 . 1.369(3) ?
C13 H13A . 0.9300 ?
C14 C15 . 1.375(3) ?
C14 H14A . 0.9300 ?
C15 H15A . 0.9300 ?

loop_
_geom_hbond_atom_site_label_D
_geom_hbond_atom_site_label_H
_geom_hbond_atom_site_label_A
_geom_hbond_site_symmetry_A
_geom_hbond_distance_DH
_geom_hbond_distance_HA
_geom_hbond_distance_DA
_geom_hbond_angle_DHA
_geom_hbond_publ_flag
O1 H1 N1 . 0.99 1.61 2.535(2) 154 y
